data_2021062
loop_
_publ_author_name
'Campbell, Gemma'
'Fisher, Rebecca'
'Kennedy, Alan R.'
'King, Nathan L. C.'
'Spiteri, Rebecca'

_publ_section_title
;
 Salt forms of sulfadiazine with alkali metal and organic cations
;
_journal_coeditor_code UK3153
_journal_issue 4
_journal_name_full 'Acta Crystallographica Section C'
_journal_page_first
;
;
_journal_paper_doi 10.1107/S205322961800414X
_journal_volume 74
_journal_year 2018
_chemical_formula_iupac 'C2 H8 N O +, C10 H9 N4 O2 S -, H2 O'
_chemical_formula_sum 'C12 H19 N5 O4 S'
_chemical_formula_weight 329.38
_chemical_name_systematic
;
Ethanolaminium 4-[(pyrimidin-2-ylazanidyl)sulfonyl]aniline monohydrate
;
_space_group_crystal_system monoclinic
_space_group_IT_number 14
_space_group_name_Hall '-P 2ybc'
_space_group_name_H-M_alt 'P 1 21/c 1'
_symmetry_space_group_name_Hall '-P 2ybc'
_symmetry_space_group_name_H-M 'P 1 21/c 1'
_atom_sites_solution_hydrogens mixed
_audit_creation_method SHELXL-2014/7
_cell_angle_alpha 90
_cell_angle_beta 93.508(3)
_cell_angle_gamma 90
_cell_formula_units_Z 4
_cell_length_a 12.7755(4)
_cell_length_b 9.8979(4)
_cell_length_c 11.5366(4)
_cell_measurement_reflns_used 3829
_cell_measurement_temperature 123(2)
_cell_measurement_theta_max 29.4661
_cell_measurement_theta_min 3.1887
_cell_volume 1456.08(9)
_computing_cell_refinement
;
CrysAlis PRO (Agilent, 2014)
;
_computing_data_collection
;
CrysAlis PRO (Agilent, 2014)
;
_computing_data_reduction
;
CrysAlis PRO (Agilent, 2014)
;
_computing_molecular_graphics
;
Mercury (Macrae <i>et al.</i>,  2008)
;
_computing_publication_material
;
SHELXL2014 (Sheldrick, 2015b)
;
_computing_structure_refinement
;
SHELXL2014 (Sheldrick, 2015b)
;
_computing_structure_solution
;
SHELXT (Sheldrick, 2015a)
;
_diffrn_ambient_temperature 123(2)
_diffrn_measured_fraction_theta_full 0.998
_diffrn_measured_fraction_theta_max 0.881
_diffrn_measurement_device_type 'Oxford Diffraction Xcalibur E'
_diffrn_measurement_method 'omega scans'
_diffrn_radiation_type MoK\a
_diffrn_radiation_wavelength 0.71073
_diffrn_reflns_av_R_equivalents 0.0231
_diffrn_reflns_limit_h_max 17
_diffrn_reflns_limit_h_min -16
_diffrn_reflns_limit_k_max 12
_diffrn_reflns_limit_k_min -12
_diffrn_reflns_limit_l_max 15
_diffrn_reflns_limit_l_min -15
_diffrn_reflns_number 7213
_diffrn_reflns_theta_full 27.000
_diffrn_reflns_theta_max 29.531
_diffrn_reflns_theta_min 3.195
_diffrn_standards_decay_% 0
_diffrn_standards_interval_count 0
_diffrn_standards_interval_time 0
_diffrn_standards_number 0
_exptl_absorpt_coefficient_mu 0.250
_exptl_absorpt_correction_T_max 1.00000
_exptl_absorpt_correction_T_min 0.90424
_exptl_absorpt_correction_type multi-scan
_exptl_absorpt_process_details
;
(CrysAlis PRO; Oxford Diffraction, 2010)
;
_exptl_crystal_colour colourless
_exptl_crystal_density_diffrn 1.503
_exptl_crystal_description fragment
_exptl_crystal_F_000 696
_exptl_crystal_size_max 0.25
_exptl_crystal_size_mid 0.24
_exptl_crystal_size_min 0.12
_refine_diff_density_max 0.454
_refine_diff_density_min -0.467
_refine_ls_extinction_method none
_refine_ls_goodness_of_fit_ref 1.058
_refine_ls_hydrogen_treatment mixed
_refine_ls_matrix_type full
_refine_ls_number_parameters 231
_refine_ls_number_reflns 3571
_refine_ls_number_restraints 0
_refine_ls_restrained_S_all 1.058
_refine_ls_R_factor_all 0.0484
_refine_ls_R_factor_gt 0.0366
_refine_ls_shift/su_max 0.000
_refine_ls_shift/su_mean 0.000
_refine_ls_structure_factor_coef Fsqd
_refine_ls_weighting_details 'w=1/[\s^2^(Fo^2^)+(0.0415P)^2^+0.6090P] where P=(Fo^2^+2Fc^2^)/3'
_refine_ls_weighting_scheme calc
_refine_ls_wR_factor_gt 0.0875
_refine_ls_wR_factor_ref 0.0953
_reflns_number_gt 2942
_reflns_number_total 3571
_reflns_threshold_expression 'I > 2\s(I)'
_cod_data_source_file uk3153sup1.cif
_cod_data_source_block VI
_cod_database_code 2021062
_shelx_space_group_comment
;
The symmetry employed for this shelxl refinement is uniquely defined
by the following loop, which should always be used as a source of
symmetry information in preference to the above space-group names.
They are only intended as comments.
;

loop_
_space_group_symop_operation_xyz
'x, y, z'
'-x, y+1/2, -z+1/2'
'-x, -y, -z'
'x, -y-1/2, z-1/2'

loop_
_atom_site_type_symbol
_atom_site_label
_atom_site_fract_x
_atom_site_fract_y
_atom_site_fract_z
_atom_site_U_iso_or_equiv
_atom_site_adp_type
_atom_site_calc_flag
_atom_site_occupancy
S S1 0.22358(3) 0.19320(4) 0.61905(3) 0.01162(11) Uani d 1
O O1 0.17136(8) 0.31689(11) 0.58001(10) 0.0164(2) Uani d 1
O O2 0.20716(8) 0.15689(11) 0.73914(9) 0.0150(2) Uani d 1
O O3 0.45324(9) -0.36122(12) 0.56317(11) 0.0195(3) Uani d 1
O O1W 0.04450(10) 0.06888(14) 0.88727(13) 0.0264(3) Uani d 1
N N1 0.34262(10) 0.21715(13) 0.59377(11) 0.0131(3) Uani d 1
N N2 0.51428(10) 0.15350(13) 0.58746(11) 0.0146(3) Uani d 1
N N3 0.39549(10) 0.00832(13) 0.68028(11) 0.0150(3) Uani d 1
N N4 0.06716(12) -0.25029(16) 0.31048(14) 0.0204(3) Uani d 1
N N5 0.33848(11) -0.55735(15) 0.42864(13) 0.0153(3) Uani d 1
C C1 0.41755(11) 0.12192(16) 0.62242(13) 0.0125(3) Uani d 1
C C2 0.59122(12) 0.06494(17) 0.61312(14) 0.0167(3) Uani d 1
H H2 0.6595 0.0845 0.5894 0.020 Uiso calc 1
C C3 0.57580(13) -0.05364(17) 0.67255(14) 0.0178(3) Uani d 1
H H3 0.6312 -0.1156 0.6906 0.021 Uiso calc 1
C C4 0.47525(12) -0.07671(17) 0.70408(14) 0.0169(3) Uani d 1
H H4 0.4617 -0.1575 0.7450 0.020 Uiso calc 1
C C5 0.17356(11) 0.06143(15) 0.53090(13) 0.0119(3) Uani d 1
C C6 0.14954(12) -0.06369(16) 0.57665(14) 0.0149(3) Uani d 1
H H6 0.1589 -0.0789 0.6579 0.018 Uiso calc 1
C C7 0.11201(12) -0.16636(17) 0.50398(14) 0.0163(3) Uani d 1
H H7 0.0946 -0.2513 0.5359 0.020 Uiso calc 1
C C8 0.09943(11) -0.14617(16) 0.38370(14) 0.0150(3) Uani d 1
C C9 0.12428(12) -0.01923(16) 0.33835(13) 0.0150(3) Uani d 1
H H9 0.1163 -0.0040 0.2570 0.018 Uiso calc 1
C C10 0.16023(11) 0.08336(16) 0.41125(13) 0.0141(3) Uani d 1
H H10 0.1760 0.1693 0.3800 0.017 Uiso calc 1
C C11 0.34327(12) -0.37296(17) 0.57033(15) 0.0184(3) Uani d 1
H H11A 0.3136 -0.2833 0.5878 0.022 Uiso calc 1
H H11B 0.3284 -0.4349 0.6347 0.022 Uiso calc 1
C C12 0.29135(12) -0.42582(16) 0.45860(15) 0.0173(3) Uani d 1
H H12A 0.2153 -0.4374 0.4673 0.021 Uiso calc 1
H H12B 0.3005 -0.3601 0.3953 0.021 Uiso calc 1
H H1N 0.0376(17) -0.223(2) 0.243(2) 0.033(6) Uiso d 1
H H2N 0.0370(17) -0.313(2) 0.3425(19) 0.029(6) Uiso d 1
H H3N 0.4051(17) -0.550(2) 0.4209(17) 0.023(5) Uiso d 1
H H4N 0.3120(17) -0.587(2) 0.360(2) 0.031(6) Uiso d 1
H H5N 0.3293(17) -0.625(2) 0.483(2) 0.032(6) Uiso d 1
H H1H 0.4656(19) -0.297(3) 0.518(2) 0.043(7) Uiso d 1
H H1W 0.095(2) 0.097(3) 0.833(3) 0.065(9) Uiso d 1
H H2W 0.070(2) 0.106(3) 0.950(2) 0.046(7) Uiso d 1

loop_
_atom_site_aniso_label
_atom_site_aniso_U_11
_atom_site_aniso_U_22
_atom_site_aniso_U_33
_atom_site_aniso_U_12
_atom_site_aniso_U_13
_atom_site_aniso_U_23
S1 0.01262(17) 0.01188(19) 0.01020(19) 0.00106(13) -0.00062(13) -0.00008(14)
O1 0.0180(5) 0.0138(6) 0.0170(6) 0.0038(4) -0.0017(4) 0.0010(5)
O2 0.0167(5) 0.0185(6) 0.0099(5) 0.0023(4) 0.0007(4) 0.0001(4)
O3 0.0162(5) 0.0161(6) 0.0254(7) -0.0015(5) -0.0037(5) 0.0028(5)
O1W 0.0229(6) 0.0330(8) 0.0227(7) -0.0010(5) -0.0029(5) -0.0036(6)
N1 0.0127(6) 0.0129(6) 0.0135(6) 0.0000(5) -0.0011(5) 0.0009(5)
N2 0.0147(6) 0.0149(7) 0.0139(6) -0.0009(5) -0.0006(5) -0.0016(5)
N3 0.0179(6) 0.0144(7) 0.0126(6) 0.0016(5) 0.0012(5) 0.0008(5)
N4 0.0253(7) 0.0185(8) 0.0171(8) -0.0046(6) -0.0014(6) -0.0029(6)
N5 0.0164(7) 0.0161(7) 0.0131(7) -0.0015(5) -0.0010(5) 0.0014(6)
C1 0.0149(7) 0.0137(7) 0.0085(7) -0.0005(6) -0.0017(5) -0.0032(6)
C2 0.0135(7) 0.0206(8) 0.0158(8) 0.0009(6) 0.0002(6) -0.0049(7)
C3 0.0199(8) 0.0184(8) 0.0148(8) 0.0061(6) -0.0016(6) -0.0017(6)
C4 0.0222(8) 0.0147(8) 0.0136(8) 0.0026(6) -0.0004(6) -0.0002(6)
C5 0.0096(6) 0.0138(7) 0.0122(7) 0.0000(5) 0.0000(5) -0.0008(6)
C6 0.0149(7) 0.0188(8) 0.0109(7) 0.0001(6) 0.0013(5) 0.0010(6)
C7 0.0172(7) 0.0155(8) 0.0161(8) -0.0031(6) 0.0017(6) 0.0012(6)
C8 0.0111(7) 0.0170(8) 0.0169(8) 0.0007(6) 0.0007(6) -0.0036(6)
C9 0.0152(7) 0.0194(8) 0.0104(7) 0.0022(6) 0.0003(6) 0.0003(6)
C10 0.0135(7) 0.0154(7) 0.0134(7) 0.0008(6) 0.0007(5) 0.0026(6)
C11 0.0171(7) 0.0202(8) 0.0178(8) -0.0006(6) 0.0000(6) -0.0022(7)
C12 0.0168(7) 0.0159(8) 0.0187(8) -0.0007(6) -0.0021(6) -0.0002(7)

loop_
_atom_type_symbol
_atom_type_description
_atom_type_scat_dispersion_real
_atom_type_scat_dispersion_imag
_atom_type_scat_source
S S 0.1246 0.1234 'International Tables Vol C Tables 4.2.6.8 and 6.1.1.4'
O O 0.0106 0.0060 'International Tables Vol C Tables 4.2.6.8 and 6.1.1.4'
N N 0.0061 0.0033 'International Tables Vol C Tables 4.2.6.8 and 6.1.1.4'
C C 0.0033 0.0016 'International Tables Vol C Tables 4.2.6.8 and 6.1.1.4'
H H 0.0000 0.0000 'International Tables Vol C Tables 4.2.6.8 and 6.1.1.4'

loop_
_geom_angle_atom_site_label_1
_geom_angle_atom_site_label_2
_geom_angle_atom_site_label_3
_geom_angle
O1 S1 O2 114.34(7)
O1 S1 N1 104.16(7)
O2 S1 N1 114.03(7)
O1 S1 C5 107.67(7)
O2 S1 C5 107.43(7)
N1 S1 C5 108.97(7)
C11 O3 H1H 108.9(16)
H1W O1W H2W 101(2)
C1 N1 S1 121.16(11)
C2 N2 C1 116.93(14)
C4 N3 C1 116.59(13)
C8 N4 H1N 113.6(15)
C8 N4 H2N 114.6(15)
H1N N4 H2N 116(2)
C12 N5 H3N 111.5(13)
C12 N5 H4N 111.2(14)
H3N N5 H4N 104.9(19)
C12 N5 H5N 114.0(13)
H3N N5 H5N 107.1(18)
H4N N5 H5N 107.5(19)
N3 C1 N2 124.11(14)
N3 C1 N1 122.02(13)
N2 C1 N1 113.87(14)
N2 C2 C3 122.86(15)
N2 C2 H2 118.6
C3 C2 H2 118.6
C4 C3 C2 115.90(15)
C4 C3 H3 122.1
C2 C3 H3 122.1
N3 C4 C3 123.61(15)
N3 C4 H4 118.2
C3 C4 H4 118.2
C6 C5 C10 119.86(14)
C6 C5 S1 121.69(12)
C10 C5 S1 118.44(12)
C7 C6 C5 120.08(14)
C7 C6 H6 120.0
C5 C6 H6 120.0
C6 C7 C8 120.63(15)
C6 C7 H7 119.7
C8 C7 H7 119.7
N4 C8 C7 120.77(15)
N4 C8 C9 120.40(15)
C7 C8 C9 118.78(14)
C10 C9 C8 120.39(14)
C10 C9 H9 119.8
C8 C9 H9 119.8
C9 C10 C5 120.26(14)
C9 C10 H10 119.9
C5 C10 H10 119.9
O3 C11 C12 111.39(13)
O3 C11 H11A 109.4
C12 C11 H11A 109.4
O3 C11 H11B 109.4
C12 C11 H11B 109.3
H11A C11 H11B 108.0
N5 C12 C11 109.89(13)
N5 C12 H12A 109.7
C11 C12 H12A 109.7
N5 C12 H12B 109.7
C11 C12 H12B 109.7
H12A C12 H12B 108.2

loop_
_geom_bond_atom_site_label_1
_geom_bond_atom_site_label_2
_geom_bond_distance
S1 O1 1.4525(11)
S1 O2 1.4588(11)
S1 N1 1.5838(13)
S1 C5 1.7505(15)
O3 C11 1.4172(19)
O3 H1H 0.84(3)
O1W H1W 0.97(3)
O1W H2W 0.86(3)
N1 C1 1.3694(19)
N2 C2 1.337(2)
N2 C1 1.3596(19)
N3 C4 1.337(2)
N3 C1 1.346(2)
N4 C8 1.379(2)
N4 H1N 0.89(2)
N4 H2N 0.83(2)
N5 C12 1.484(2)
N5 H3N 0.86(2)
N5 H4N 0.90(2)
N5 H5N 0.93(2)
C2 C3 1.379(2)
C2 H2 0.9500
C3 C4 1.376(2)
C3 H3 0.9500
C4 H4 0.9500
C5 C6 1.388(2)
C5 C10 1.397(2)
C6 C7 1.384(2)
C6 H6 0.9500
C7 C8 1.401(2)
C7 H7 0.9500
C8 C9 1.405(2)
C9 C10 1.379(2)
C9 H9 0.9500
C10 H10 0.9500
C11 C12 1.507(2)
C11 H11A 0.9900
C11 H11B 0.9900
C12 H12A 0.9900
C12 H12B 0.9900

loop_
_geom_hbond_atom_site_label_D
_geom_hbond_atom_site_label_H
_geom_hbond_atom_site_label_A
_geom_hbond_site_symmetry_A
_geom_hbond_distance_DH
_geom_hbond_distance_HA
_geom_hbond_distance_DA
_geom_hbond_angle_DHA
N4 H1N O1W 3_556 0.89(2) 2.34(2) 3.173(2) 156(2)
N4 H2N O1W 4 0.83(2) 2.58(2) 3.293(2) 144.1(19)
N5 H3N O3 3_646 0.86(2) 2.01(2) 2.7762(18) 147.2(18)
N5 H4N O2 4 0.90(2) 1.99(2) 2.8488(18) 159(2)
N5 H4N N3 4 0.90(2) 2.51(2) 3.038(2) 118.1(17)
N5 H5N O1 1_545 0.93(2) 2.44(2) 3.1006(18) 128.4(17)
N5 H5N N1 1_545 0.93(2) 2.02(2) 2.933(2) 167.3(19)
O3 H1H N2 3_656 0.84(3) 1.90(3) 2.7399(19) 177(2)
O1W H1W O2 . 0.97(3) 1.94(3) 2.9039(17) 174(3)
O1W H2W O1 4_566 0.86(3) 2.07(3) 2.8997(18) 163(2)

loop_
_geom_torsion_atom_site_label_1
_geom_torsion_atom_site_label_2
_geom_torsion_atom_site_label_3
_geom_torsion_atom_site_label_4
_geom_torsion
O1 S1 N1 C1 178.29(12)
O2 S1 N1 C1 52.98(14)
C5 S1 N1 C1 -67.02(14)
C4 N3 C1 N2 0.3(2)
C4 N3 C1 N1 -179.55(14)
C2 N2 C1 N3 -0.1(2)
C2 N2 C1 N1 179.74(13)
S1 N1 C1 N3 -4.7(2)
S1 N1 C1 N2 175.48(10)
C1 N2 C2 C3 -0.2(2)
N2 C2 C3 C4 0.3(2)
C1 N3 C4 C3 -0.1(2)
C2 C3 C4 N3 -0.1(2)
O1 S1 C5 C6 -138.00(12)
O2 S1 C5 C6 -14.40(14)
N1 S1 C5 C6 109.60(13)
O1 S1 C5 C10 43.52(13)
O2 S1 C5 C10 167.11(11)
N1 S1 C5 C10 -68.88(13)
C10 C5 C6 C7 -0.3(2)
S1 C5 C6 C7 -178.76(12)
C5 C6 C7 C8 1.0(2)
C6 C7 C8 N4 176.66(15)
C6 C7 C8 C9 -0.8(2)
N4 C8 C9 C10 -177.60(14)
C7 C8 C9 C10 -0.1(2)
C8 C9 C10 C5 0.8(2)
C6 C5 C10 C9 -0.6(2)
S1 C5 C10 C9 177.88(11)
O3 C11 C12 N5 56.48(18)

_cod_database_fobs_code 2021062
